data_1567199
loop_
_publ_author_name
'Yamamoto, Eisuke'
'Suzuki, Akiko'
'Kobayashi, Makoto'
'Osada, Minoru'

_publ_section_title
;
 Tailored Synthesis of Molecularly-Thin Platinum Nanosheets Using Designed
 2D Surfactant Solids
;
_journal_name_full Nanoscale
_journal_paper_doi 10.1039/D2NR01807A
_journal_year 2022
_chemical_formula_moiety 'C38  H75  Br2  Cl2  N2  Pt1'
_chemical_formula_sum 'C38 H84 Br0.6 Cl3.4 N2 Pt'
_chemical_formula_weight 932.63
_space_group_IT_number 2
_space_group_name_Hall '-P 1'
_space_group_name_H-M_alt 'P -1'
_symmetry_cell_setting triclinic
_symmetry_Int_Tables_number 2
_symmetry_space_group_name_Hall '-P 1'
_symmetry_space_group_name_H-M 'P -1'
_atom_sites_solution_hydrogens geom
_audit_conform_dict_location ftp://ftp.iucr.org/pub/cif_core.dic
_audit_conform_dict_name cif_core.dic
_audit_conform_dict_version 2.4.5
_audit_creation_date 2022-03-22T17:50:15-00:00
_audit_creation_method 'WinGX routine CIF_UPDATE'
_audit_update_record
;
2022-03-31 deposited with the CCDC.	2022-06-28 downloaded from the CCDC.
;
_cell_angle_alpha 88.8910(10)
_cell_angle_beta 80.8020(10)
_cell_angle_gamma 66.2290(10)
_cell_formula_units_Z 1
_cell_length_a 7.59250(10)
_cell_length_b 8.14060(10)
_cell_length_c 20.0035(2)
_cell_measurement_reflns_used 39151
_cell_measurement_temperature 151(2)
_cell_measurement_theta_max 34.9570
_cell_measurement_theta_min 2.9140
_cell_measurement_wavelength 0.71073
_cell_volume 1115.54(2)
_computing_molecular_graphics 'Ortep for Windows (Farrugia, 2012)'
_computing_publication_material 'WinGX publication routines (Farrugia, 2012)'
_computing_structure_refinement 'SHELXL-2018/3 (Sheldrick, 2018)'
_diffrn_ambient_temperature 151(2)
_diffrn_detector 'Hybrid Pixel Array Detector'
_diffrn_detector_area_resol_mean 10.0000
_diffrn_measured_fraction_theta_full 0.999
_diffrn_measured_fraction_theta_max 1
_diffrn_measurement_device 'four-circle diffractometer'
_diffrn_measurement_device_type 'XtaLAB AFC10 (RCD3): fixed-chi single'
_diffrn_measurement_method '\w scans'
_diffrn_orient_matrix_type 'CrysAlisPro convention (1999,Acta A55,543-557)'
_diffrn_orient_matrix_UB_11 -0.0081153000
_diffrn_orient_matrix_UB_12 -0.0834693000
_diffrn_orient_matrix_UB_13 0.0044591000
_diffrn_orient_matrix_UB_21 0.0309106000
_diffrn_orient_matrix_UB_22 -0.0213576000
_diffrn_orient_matrix_UB_23 -0.0353115000
_diffrn_orient_matrix_UB_31 0.0984644000
_diffrn_orient_matrix_UB_32 -0.0407931000
_diffrn_orient_matrix_UB_33 0.0051695000
_diffrn_radiation_probe x-ray
_diffrn_radiation_type MoK\a
_diffrn_radiation_wavelength 0.71073
_diffrn_reflns_av_R_equivalents 0.0342
_diffrn_reflns_av_unetI/netI 0.0227
_diffrn_reflns_Laue_measured_fraction_full 0.999
_diffrn_reflns_Laue_measured_fraction_max 1
_diffrn_reflns_limit_h_max 11
_diffrn_reflns_limit_h_min -11
_diffrn_reflns_limit_k_max 12
_diffrn_reflns_limit_k_min -12
_diffrn_reflns_limit_l_max 30
_diffrn_reflns_limit_l_min -30
_diffrn_reflns_number 58022
_diffrn_reflns_point_group_measured_fraction_full 0.999
_diffrn_reflns_point_group_measured_fraction_max 1
_diffrn_reflns_theta_full 25.242
_diffrn_reflns_theta_max 33.141
_diffrn_reflns_theta_min 2.737
_diffrn_standards_number 0
_exptl_absorpt_coefficient_mu 3.911
_exptl_absorpt_correction_T_max 1.00000
_exptl_absorpt_correction_T_min 0.72358
_exptl_absorpt_correction_type multi-scan
_exptl_absorpt_process_details
;
CrysAlisPro 1.171.40.82a (Rigaku Oxford Diffraction, 2020)
Empirical absorption correction using spherical harmonics,
implemented in SCALE3 ABSPACK scaling algorithm.
;
_exptl_crystal_colour colorless
_exptl_crystal_density_diffrn 1.388
_exptl_crystal_density_method 'not measured'
_exptl_crystal_description platelet
_exptl_crystal_F_000 483
_exptl_crystal_recrystallization_method 'Re-crystallisation from solvent: 2-propanol, water, N-Methylformamide'
_exptl_crystal_size_max 0.100
_exptl_crystal_size_mid 0.070
_exptl_crystal_size_min 0.020
_refine_diff_density_max 2.055
_refine_diff_density_min -1.038
_refine_diff_density_rms 0.141
_refine_ls_extinction_method none
_refine_ls_goodness_of_fit_ref 1.035
_refine_ls_hydrogen_treatment constr
_refine_ls_matrix_type full
_refine_ls_number_constraints 0
_refine_ls_number_parameters 210
_refine_ls_number_reflns 8515
_refine_ls_number_restraints 1
_refine_ls_restrained_S_all 1.035
_refine_ls_R_factor_all 0.0212
_refine_ls_R_factor_gt 0.02
_refine_ls_shift/su_max 0.001
_refine_ls_shift/su_mean 0
_refine_ls_structure_factor_coef Fsqd
_refine_ls_weighting_details 'w=1/[\s^2^(Fo^2^)+(0.0290P)^2^+0.2242P] where P=(Fo^2^+2Fc^2^)/3'
_refine_ls_weighting_scheme calc
_refine_ls_wR_factor_gt 0.0471
_refine_ls_wR_factor_ref 0.0473
_reflns_Friedel_coverage 0
_reflns_number_gt 8475
_reflns_number_total 8515
_reflns_threshold_expression 'I > 2\s(I)'
_cod_data_source_file d2nr01807a2.cif
_cod_data_source_block shelx
_cod_original_formula_sum 'C38 H84 Br0.60 Cl3.40 N2 Pt'
_cod_database_code 1567199
_shelx_shelxl_version_number 2018/3

loop_
_symmetry_equiv_pos_as_xyz
'x, y, z'
'-x, -y, -z'

loop_
_atom_site_label
_atom_site_type_symbol
_atom_site_fract_x
_atom_site_fract_y
_atom_site_fract_z
_atom_site_U_iso_or_equiv
_atom_site_adp_type
_atom_site_occupancy
_atom_site_site_symmetry_order
_atom_site_calc_flag
_atom_site_refinement_flags_posn
_atom_site_refinement_flags_adp
_atom_site_refinement_flags_occupancy
_atom_site_disorder_assembly
_atom_site_disorder_group
Pt01 Pt -1 1 0.5 0.01789(2) Uani 1 2 d S . P . .
Cl02 Cl -1.08851(4) 0.96892(4) 0.39531(2) 0.02997(7) Uani 0.7629(11) 1 d . . P . .
Br02 Br -1.08851(4) 0.96892(4) 0.39531(2) 0.02997(7) Uani 0.2371(11) 1 d . . P . .
Cl03 Cl -0.74635(5) 0.71946(4) 0.47876(2) 0.02969(9) Uani 0.9373(11) 1 d . . P . .
Br03 Br -0.74635(5) 0.71946(4) 0.47876(2) 0.02969(9) Uani 0.0627(11) 1 d . . P . .
N004 N -0.32373(17) 0.74392(15) 0.60144(6) 0.01879(19) Uani 1 1 d . . . . .
C005 C -0.11322(19) 0.62393(18) 0.60503(7) 0.0208(2) Uani 1 1 d . . . . .
H05A H -0.030085 0.66388 0.573094 0.025 Uiso 1 1 calc R U . . .
H05B H -0.088745 0.502628 0.590422 0.025 Uiso 1 1 calc R U . . .
C006 C -0.3465(2) 0.7549(2) 0.52818(7) 0.0246(3) Uani 1 1 d . . . . .
H06A H -0.479903 0.828176 0.524522 0.037 Uiso 1 1 calc R U . . .
H06B H -0.310808 0.636392 0.508999 0.037 Uiso 1 1 calc R U . . .
H06C H -0.263483 0.807169 0.50412 0.037 Uiso 1 1 calc R U . . .
C007 C -0.3794(2) 0.92912(19) 0.63026(8) 0.0244(3) Uani 1 1 d . . . . .
H07A H -0.510855 1.003385 0.624582 0.037 Uiso 1 1 calc R U . . .
H07B H -0.292605 0.978701 0.607089 0.037 Uiso 1 1 calc R U . . .
H07C H -0.370584 0.924446 0.677655 0.037 Uiso 1 1 calc R U . . .
C008 C 0.4403(2) 0.32421(18) 0.73194(7) 0.0218(2) Uani 1 1 d . . . . .
H08A H 0.516481 0.31904 0.687595 0.026 Uiso 1 1 calc R U . . .
H08B H 0.424453 0.211887 0.736527 0.026 Uiso 1 1 calc R U . . .
C009 C 0.2391(2) 0.47700(19) 0.73465(7) 0.0223(2) Uani 1 1 d . . . . .
H09A H 0.152492 0.467449 0.774351 0.027 Uiso 1 1 calc R U . . .
H09B H 0.24961 0.591052 0.738947 0.027 Uiso 1 1 calc R U . . .
C010 C 0.1521(2) 0.47306(19) 0.67144(7) 0.0235(2) Uani 1 1 d . . . . .
H10A H 0.148882 0.356228 0.665884 0.028 Uiso 1 1 calc R U . . .
H10B H 0.235852 0.488577 0.632102 0.028 Uiso 1 1 calc R U . . .
C011 C 0.5559(2) 0.33842(19) 0.78578(7) 0.0229(2) Uani 1 1 d . . . . .
H11A H 0.563413 0.454624 0.784291 0.028 Uiso 1 1 calc R U . . .
H11B H 0.488243 0.330135 0.830307 0.028 Uiso 1 1 calc R U . . .
C012 C 1.0950(2) 0.0522(2) 0.81093(8) 0.0261(3) Uani 1 1 d . . . . .
H12A H 1.087763 -0.064084 0.810482 0.031 Uiso 1 1 calc R U . . .
H12B H 1.157123 0.066406 0.766223 0.031 Uiso 1 1 calc R U . . .
C013 C -0.0537(2) 0.6182(2) 0.67425(7) 0.0240(2) Uani 1 1 d . . . . .
H13A H -0.14408 0.591681 0.708087 0.029 Uiso 1 1 calc R U . . .
H13B H -0.056809 0.734009 0.686738 0.029 Uiso 1 1 calc R U . . .
C014 C -0.4576(2) 0.6661(2) 0.63824(8) 0.0252(3) Uani 1 1 d . . . . .
H14A H -0.449278 0.663857 0.685655 0.038 Uiso 1 1 calc R U . . .
H14B H -0.420221 0.54598 0.62043 0.038 Uiso 1 1 calc R U . . .
H14C H -0.58923 0.738663 0.632243 0.038 Uiso 1 1 calc R U . . .
C015 C 1.2209(2) 0.0551(2) 0.86266(8) 0.0259(3) Uani 1 1 d . . . . .
H15A H 1.157555 0.042711 0.907408 0.031 Uiso 1 1 calc R U . . .
H15B H 1.229196 0.170943 0.862657 0.031 Uiso 1 1 calc R U . . .
C016 C 0.8882(2) 0.1989(2) 0.82534(8) 0.0253(3) Uani 1 1 d . . . . .
H16A H 0.82741 0.187448 0.870654 0.03 Uiso 1 1 calc R U . . .
H16B H 0.894945 0.315421 0.824062 0.03 Uiso 1 1 calc R U . . .
C017 C 0.7617(2) 0.1903(2) 0.77483(8) 0.0253(3) Uani 1 1 d . . . . .
H17A H 0.752426 0.074889 0.777316 0.03 Uiso 1 1 calc R U . . .
H17B H 0.826021 0.196683 0.729483 0.03 Uiso 1 1 calc R U . . .
C018 C 1.5515(2) -0.0892(2) 0.90188(8) 0.0254(3) Uani 1 1 d . . . . .
H18A H 1.556438 0.027906 0.903091 0.03 Uiso 1 1 calc R U . . .
H18B H 1.489021 -0.105339 0.946249 0.03 Uiso 1 1 calc R U . . .
C019 C 1.8826(2) -0.2300(2) 0.94050(8) 0.0255(3) Uani 1 1 d . . . . .
H19A H 1.822771 -0.251527 0.984475 0.031 Uiso 1 1 calc R U . . .
H19B H 1.882965 -0.111334 0.943248 0.031 Uiso 1 1 calc R U . . .
C020 C 1.4273(2) -0.0925(2) 0.84939(8) 0.0252(3) Uani 1 1 d . . . . .
H20A H 1.419295 -0.208377 0.849046 0.03 Uiso 1 1 calc R U . . .
H20B H 1.491392 -0.079467 0.804857 0.03 Uiso 1 1 calc R U . . .
C021 C 1.7594(2) -0.2333(2) 0.88782(8) 0.0252(3) Uani 1 1 d . . . . .
H21A H 1.754576 -0.350402 0.886437 0.03 Uiso 1 1 calc R U . . .
H21B H 1.822198 -0.216846 0.843552 0.03 Uiso 1 1 calc R U . . .
C022 C 2.0927(2) -0.3690(2) 0.92481(8) 0.0288(3) Uani 1 1 d . . . . .
H22A H 2.092147 -0.48764 0.922071 0.035 Uiso 1 1 calc R U . . .
H22B H 2.152288 -0.347534 0.880796 0.035 Uiso 1 1 calc R U . . .
C023 C 2.2165(3) -0.3663(3) 0.97721(9) 0.0359(4) Uani 1 1 d . . . . .
H23A H 2.346549 -0.456557 0.964443 0.054 Uiso 1 1 calc R U . . .
H23B H 2.220624 -0.250281 0.979472 0.054 Uiso 1 1 calc R U . . .
H23C H 2.160438 -0.390492 1.020779 0.054 Uiso 1 1 calc R U . . .

loop_
_atom_site_aniso_label
_atom_site_aniso_U_11
_atom_site_aniso_U_22
_atom_site_aniso_U_33
_atom_site_aniso_U_23
_atom_site_aniso_U_13
_atom_site_aniso_U_12
Pt01 0.01655(3) 0.01576(3) 0.02243(4) -0.00082(2) -0.00259(2) -0.00781(2)
Cl02 0.02615(13) 0.03829(15) 0.02625(13) -0.00261(10) -0.00683(10) -0.01275(11)
Br02 0.02615(13) 0.03829(15) 0.02625(13) -0.00261(10) -0.00683(10) -0.01275(11)
Cl03 0.02359(15) 0.01900(14) 0.0440(2) -0.00404(12) -0.00623(13) -0.00565(11)
Br03 0.02359(15) 0.01900(14) 0.0440(2) -0.00404(12) -0.00623(13) -0.00565(11)
N004 0.0187(5) 0.0178(5) 0.0211(5) 0.0031(4) -0.0057(4) -0.0078(4)
C005 0.0174(5) 0.0215(6) 0.0224(6) 0.0005(4) -0.0059(4) -0.0058(5)
C006 0.0281(7) 0.0263(6) 0.0223(6) 0.0054(5) -0.0113(5) -0.0115(5)
C007 0.0244(6) 0.0182(5) 0.0303(7) -0.0003(5) -0.0059(5) -0.0078(5)
C008 0.0203(6) 0.0194(5) 0.0243(6) 0.0011(5) -0.0076(5) -0.0053(5)
C009 0.0206(6) 0.0214(6) 0.0238(6) 0.0009(5) -0.0081(5) -0.0055(5)
C010 0.0215(6) 0.0223(6) 0.0253(6) -0.0005(5) -0.0091(5) -0.0053(5)
C011 0.0207(6) 0.0220(6) 0.0244(6) 0.0013(5) -0.0081(5) -0.0053(5)
C012 0.0210(6) 0.0268(6) 0.0285(7) 0.0008(5) -0.0088(5) -0.0059(5)
C013 0.0217(6) 0.0245(6) 0.0235(6) 0.0000(5) -0.0080(5) -0.0053(5)
C014 0.0231(6) 0.0258(6) 0.0297(7) 0.0064(5) -0.0042(5) -0.0133(5)
C015 0.0208(6) 0.0264(6) 0.0286(7) 0.0006(5) -0.0084(5) -0.0060(5)
C016 0.0212(6) 0.0251(6) 0.0281(7) 0.0006(5) -0.0091(5) -0.0058(5)
C017 0.0203(6) 0.0261(6) 0.0264(6) -0.0001(5) -0.0073(5) -0.0048(5)
C018 0.0211(6) 0.0265(6) 0.0267(6) 0.0012(5) -0.0076(5) -0.0063(5)
C019 0.0230(6) 0.0265(6) 0.0251(6) 0.0015(5) -0.0083(5) -0.0066(5)
C020 0.0206(6) 0.0263(6) 0.0265(6) 0.0011(5) -0.0080(5) -0.0057(5)
C021 0.0216(6) 0.0258(6) 0.0254(6) 0.0008(5) -0.0077(5) -0.0053(5)
C022 0.0226(6) 0.0318(7) 0.0287(7) 0.0024(6) -0.0089(5) -0.0061(6)
C023 0.0274(7) 0.0450(9) 0.0356(8) 0.0069(7) -0.0151(6) -0.0115(7)

loop_
_atom_type_symbol
_atom_type_description
_atom_type_scat_dispersion_real
_atom_type_scat_dispersion_imag
_atom_type_scat_source
C C 0.0033 0.0016 'International Tables Vol C Tables 4.2.6.8 and 6.1.1.4'
H H 0 0 'International Tables Vol C Tables 4.2.6.8 and 6.1.1.4'
Br Br -0.2901 2.4595 'International Tables Vol C Tables 4.2.6.8 and 6.1.1.4'
Cl Cl 0.1484 0.1585 'International Tables Vol C Tables 4.2.6.8 and 6.1.1.4'
N N 0.0061 0.0033 'International Tables Vol C Tables 4.2.6.8 and 6.1.1.4'
Pt Pt -1.7033 8.3905 'International Tables Vol C Tables 4.2.6.8 and 6.1.1.4'

loop_
_geom_angle_atom_site_label_1
_geom_angle_atom_site_label_2
_geom_angle_atom_site_label_3
_geom_angle
_geom_angle_site_symmetry_1
_geom_angle_site_symmetry_3
_geom_angle_publ_flag
Cl03 Pt01 Cl03 180 2_376 . ?
Cl03 Pt01 Cl02 90.964(12) 2_376 . ?
Cl03 Pt01 Cl02 89.034(12) . . ?
Cl03 Pt01 Cl02 89.036(12) 2_376 2_376 ?
Cl03 Pt01 Cl02 90.966(12) . 2_376 ?
Cl02 Pt01 Cl02 180 . 2_376 ?
C007 N004 C014 109.35(11) . . ?
C007 N004 C006 108.66(11) . . ?
C014 N004 C006 108.58(11) . . ?
C007 N004 C005 111.72(11) . . ?
C014 N004 C005 110.68(10) . . ?
C006 N004 C005 107.76(11) . . ?
N004 C005 C013 115.59(11) . . ?
C009 C008 C011 115.39(11) . . ?
C010 C009 C008 111.76(12) . . ?
C009 C010 C013 113.04(12) . . ?
C017 C011 C008 111.54(12) . . ?
C015 C012 C016 113.31(12) . . ?
C005 C013 C010 108.87(12) . . ?
C012 C015 C020 113.88(13) . . ?
C017 C016 C012 112.80(12) . . ?
C016 C017 C011 114.64(12) . . ?
C021 C018 C020 113.60(12) . . ?
C021 C019 C022 113.33(13) . . ?
C018 C020 C015 113.40(12) . . ?
C019 C021 C018 113.41(12) . . ?
C023 C022 C019 113.60(14) . . ?

loop_
_geom_bond_atom_site_label_1
_geom_bond_atom_site_label_2
_geom_bond_distance
_geom_bond_site_symmetry_2
_geom_bond_publ_flag
Pt01 Cl03 2.3098(3) 2_376 ?
Pt01 Cl03 2.3098(3) . ?
Pt01 Cl02 2.3471(3) . ?
Pt01 Cl02 2.3471(3) 2_376 ?
N004 C007 1.4920(18) . ?
N004 C014 1.4958(17) . ?
N004 C006 1.4997(18) . ?
N004 C005 1.5130(17) . ?
C005 C013 1.5178(19) . ?
C008 C009 1.5259(19) . ?
C008 C011 1.5273(19) . ?
C009 C010 1.5238(19) . ?
C010 C013 1.5253(19) . ?
C011 C017 1.525(2) . ?
C012 C015 1.524(2) . ?
C012 C016 1.527(2) . ?
C015 C020 1.527(2) . ?
C016 C017 1.521(2) . ?
C018 C021 1.525(2) . ?
C018 C020 1.526(2) . ?
C019 C021 1.524(2) . ?
C019 C022 1.524(2) . ?
C022 C023 1.522(2) . ?
